data_2012418
loop_
_publ_author_name
'Geupel, Sandra'
'Pilz, Katrin'
'van Smaalen, Sander'
'B\"ullesfeld, Frank'
'Prokofiev, Andrei'
'Assmus, Wolf'

_publ_section_title
;
 Synchrotron-radiation study of the two-leg spin-ladder (VO)~2~P~2~O~7~
 at 120K
;
_journal_issue 1
_journal_name_full 'Acta Crystallographica Section C'
_journal_page_first i9
_journal_page_last i13
_journal_paper_doi 10.1107/S0108270101017553
_journal_volume 58
_journal_year 2002
_chemical_formula_iupac '(V O)2 P2 O7'
_chemical_formula_moiety '(V O 2+)2, (P2 O7 4-)'
_chemical_formula_structural '(V O)2 P2 O7'
_chemical_formula_sum 'O9 P2 V2'
_chemical_formula_weight 307.82
_chemical_name_common 'Vanadyl pyrophosphate'
_chemical_name_systematic 'Oxovanadium(IV) diphosphate'
_space_group_IT_number 29
_symmetry_cell_setting orthorhombic
_symmetry_space_group_name_Hall 'P 2c -2ac'
_symmetry_space_group_name_H-M 'P c a 21'
_atom_sites_solution_primary direct
_atom_sites_solution_secondary difmap
_cell_angle_alpha 90.00
_cell_angle_beta 90.00
_cell_angle_gamma 90.00
_cell_formula_units_Z 8
_cell_length_a 7.7004(4)
_cell_length_b 9.5777(5)
_cell_length_c 16.5825(8)
_cell_measurement_reflns_used 25
_cell_measurement_temperature 120(2)
_cell_measurement_theta_max 22.5
_cell_measurement_theta_min 16.1
_cell_volume 1222.99(11)
_computing_cell_refinement 'MACH3 in CAD-4 UNIX Software (Enraf-Nonius, 1998)'
_computing_data_collection 'SMART (Siemens, 1996)'
_computing_data_reduction 'SAINT (Siemens, 1996)'
_computing_molecular_graphics
;
DIAMOND (Brandenburg, 1999) and ORTEP-3 (Farrugia, 1997)
;
_computing_publication_material SHELXL97
_computing_structure_refinement 'SHELXL97 (Sheldrick, 1997)'
_computing_structure_solution 'SHELXS97 (Sheldrick, 1997)'
_diffrn_ambient_temperature 120(2)
_diffrn_detector_area_resol_mean
;
  number of pixels: 1024 x 1024 (512 x 512 in binning mode), pixel size:
  60 \mm x 60 \mm
;
_diffrn_measured_fraction_theta_full .957
_diffrn_measured_fraction_theta_max .957
_diffrn_measurement_device_type
;
  Huber four-circle Kappa diffractometer with Siemens SMART CCD area detector
  and Oxford Cryostream Cooler
;
_diffrn_measurement_method '\w and \f'
_diffrn_radiation_monochromator 'Si (111)'
_diffrn_radiation_type synchrotron
_diffrn_radiation_wavelength .70843
_diffrn_reflns_av_R_equivalents .0600
_diffrn_reflns_av_sigmaI/netI .0551
_diffrn_reflns_limit_h_max 9
_diffrn_reflns_limit_h_min -10
_diffrn_reflns_limit_k_max 13
_diffrn_reflns_limit_k_min -13
_diffrn_reflns_limit_l_max 23
_diffrn_reflns_limit_l_min -23
_diffrn_reflns_number 11910
_diffrn_reflns_reduction_process
;
  Overloaded reflections were omitted in the data reduction process.
;
_diffrn_reflns_theta_full 30.40
_diffrn_reflns_theta_max 30.40
_diffrn_reflns_theta_min 2.12
_diffrn_standards_decay_% 0
_diffrn_standards_interval_count none
_diffrn_standards_interval_time none
_diffrn_standards_number 0
_exptl_absorpt_coefficient_mu 3.548
_exptl_absorpt_correction_T_max .950
_exptl_absorpt_correction_T_min .804
_exptl_absorpt_correction_type multi-scan
_exptl_absorpt_process_details '(SADABS; Sheldrick, 1996)'
_exptl_crystal_colour 'dark green'
_exptl_crystal_density_diffrn 3.344
_exptl_crystal_density_method 'not measured'
_exptl_crystal_description 'rectangular prism'
_exptl_crystal_F_000 1184
_exptl_crystal_size_max .100
_exptl_crystal_size_mid .040
_exptl_crystal_size_min .030
_refine_diff_density_max .813
_refine_diff_density_min -.669
_refine_ls_abs_structure_details 'Flack (1983), 1303 Friedel pairs'
_refine_ls_abs_structure_Flack .00(13)
_refine_ls_extinction_coef .0165(6)
_refine_ls_extinction_expression Fc^*^=kFc[1+0.001xFc^2^\l^3^/sin(2\q)]^-1/4^
_refine_ls_extinction_method 'SHELXL97 (Sheldrick, 1997)'
_refine_ls_goodness_of_fit_ref .877
_refine_ls_hydrogen_treatment none
_refine_ls_matrix_type full
_refine_ls_number_constraints 0
_refine_ls_number_parameters 237
_refine_ls_number_reflns 3149
_refine_ls_number_restraints 1
_refine_ls_restrained_S_all .877
_refine_ls_R_factor_all .0352
_refine_ls_R_factor_gt .0306
_refine_ls_shift/su_max <0.001
_refine_ls_shift/su_mean .000
_refine_ls_structure_factor_coef Fsqd
_refine_ls_weighting_details 'calc w = 1/[\s^2^(Fo^2^)+(0.0302P)^2^] where P = (Fo^2^+2Fc^2^)/3'
_refine_ls_weighting_scheme calc
_refine_ls_wR_factor_gt .0675
_refine_ls_wR_factor_ref .0684
_reflns_number_gt 2452
_reflns_number_total 3149
_reflns_threshold_expression I>2\s(I)
_cod_data_source_file br1349.cif
_cod_data_source_block I
_cod_depositor_comments
;
The following automatic conversions were performed:

'_chemical_melting_point' value 'not measured' was changed to '?' -
the value is undefined or not given.

Automatic conversion script
Id: cif_fix_values 1715 2011-07-08 13:25:40Z adriana 
;
_cod_database_code 2012418
_cod_database_fobs_code 2012418

loop_
_symmetry_equiv_pos_site_id
_symmetry_equiv_pos_as_xyz
1 'x, y, z'
2 '-x, -y, z+1/2'
3 '-x+1/2, y, z+1/2'
4 'x+1/2, -y, z'

loop_
_atom_site_label
_atom_site_fract_x
_atom_site_fract_y
_atom_site_fract_z
_atom_site_U_iso_or_equiv
_atom_site_adp_type
_atom_site_calc_flag
_atom_site_refinement_flags
_atom_site_occupancy
_atom_site_disorder_assembly
_atom_site_disorder_group
_atom_site_type_symbol
V1 .20343(11) .00936(7) .67906(5) .0037(2) Uani d . 1 . . V
V2 .20820(11) .99768(7) .36924(5) .0029(2) Uani d . 1 . . V
V3 .20639(11) .50028(6) .42979(5) .0035(2) Uani d . 1 . . V
V4 .20815(11) .50132(6) .11893(5) .0031(2) Uani d . 1 . . V
P1 .30947(17) .79399(12) .01948(9) .0035(3) Uani d . 1 . . P
P2 .29951(16) .20942(12) .51845(9) .0029(3) Uani d . 1 . . P
P3 .29602(17) .70759(11) .27490(8) .0031(3) Uani d . 1 . . P
P4 .30314(17) .29872(12) .77388(8) .0028(3) Uani d . 1 . . P
O1 .0006(4) .0417(3) .6832(2) .0060(6) Uani d . 1 . . O
O2 .0042(7) .9676(3) .3636(2) .0069(6) Uani d . 1 . . O
O3 .4989(8) .5125(3) .4331(2) .0061(7) Uani d . 1 . . O
O4 .4999(5) .5137(3) .1150(2) .0070(6) Uani d . 1 . . O
O5 .5041(4) .3281(2) .7746(2) .0097(5) Uani d . 1 . . O
O6 .4952(4) .2136(3) .49010(16) .0057(5) Uani d . 1 . . O
O7 .2821(6) .8695(3) .2747(2) .0043(9) Uani d . 1 . . O
O8 .2782(7) .1377(3) .7743(2) .0057(9) Uani d . 1 . . O
O9 .2463(8) .3657(3) .5257(2) .0048(7) Uani d . 1 . . O
O10 .2517(8) .6384(3) .0244(2) .0044(7) Uani d . 1 . . O
O11 .3019(4) .8583(3) .1010(2) .0069(8) Uani d . 1 . . O
O12 .2926(4) .1392(3) .5986(2) .0052(8) Uani d . 1 . . O
O13 .2858(5) .8699(3) .4540(2) .0052(8) Uani d . 1 . . O
O14 .1984(4) .1434(3) .4514(2) .0061(8) Uani d . 1 . . O
O15 .2310(5) .3601(3) .6981(2) .0071(7) Uani d . 1 . . O
O16 .2191(4) .6471(3) .2000(2) .0059(7) Uani d . 1 . . O
O17 .2308(6) .3612(4) .8496(2) .0062(7) Uani d . 1 . . O
O18 .2228(5) .6521(3) .3514(2) .0070(8) Uani d . 1 . . O

loop_
_atom_site_aniso_label
_atom_site_aniso_U_11
_atom_site_aniso_U_22
_atom_site_aniso_U_33
_atom_site_aniso_U_12
_atom_site_aniso_U_13
_atom_site_aniso_U_23
V1 .0050(6) .0038(4) .0022(4) -.0001(3) .0000(4) .0003(3)
V2 .0032(6) .0032(4) .0023(4) .0001(3) .0002(3) -.0001(3)
V3 .0037(6) .0043(4) .0025(5) .0001(3) -.0001(4) .0000(3)
V4 .0039(6) .0033(4) .0020(4) -.0003(3) -.0002(3) .0002(3)
P1 .0038(8) .0034(5) .0033(7) .0000(4) -.0007(6) .0002(4)
P2 .0044(9) .0029(5) .0014(6) -.0007(4) .0000(6) -.0002(4)
P3 .0025(8) .0038(5) .0030(7) .0001(4) -.0002(6) -.0004(4)
P4 .0030(7) .0030(5) .0025(7) -.0001(4) -.0004(6) .0001(4)
O1 .0105(15) .0059(13) .0015(14) -.0013(14) .0005(14) -.0007(13)
O2 .0063(15) .0077(13) .0066(16) -.0003(17) -.0017(18) -.0013(13)
O3 .0081(16) .0068(15) .0035(16) .0005(12) -.0021(17) -.0027(11)
O4 .0076(16) .0077(14) .0057(15) .0005(12) .0003(13) -.0015(12)
O5 .0064(12) .0043(11) .0183(14) -.0002(10) -.0002(13) -.0016(14)
O6 .0072(14) .0077(13) .0022(13) -.0009(10) -.0002(11) .0004(10)
O7 .006(2) .0042(13) .0023(14) .0005(11) -.0026(15) -.0005(12)
O8 .008(2) .0038(13) .0056(15) -.0003(12) -.0029(16) -.0007(13)
O9 .0065(19) .0042(14) .0036(17) .0022(12) -.0008(13) -.0012(14)
O10 .0066(17) .0028(14) .0039(17) -.0013(12) -.0012(13) .0001(14)
O11 .009(2) .0048(13) .0065(15) .0010(11) -.0026(13) -.0026(10)
O12 .005(2) .0072(14) .0035(14) -.0024(11) -.0012(13) .0016(10)
O13 .005(2) .0046(13) .0062(17) -.0011(11) -.0011(14) .0000(11)
O14 .007(2) .0046(13) .0070(17) -.0021(11) -.0001(13) -.0015(11)
O15 .0109(19) .0058(13) .0044(16) .0011(12) -.0011(14) .0012(11)
O16 .004(2) .0056(13) .0076(16) -.0012(11) -.0021(14) -.0015(11)
O17 .0098(19) .0058(16) .0031(17) -.0017(12) .0027(14) -.0010(13)
O18 .011(2) .0051(15) .0043(18) -.0004(12) .0017(14) .0000(13)

loop_
_atom_type_symbol
_atom_type_description
_atom_type_scat_dispersion_real
_atom_type_scat_dispersion_imag
_atom_type_scat_source
V V .3025 .5303 'Brennan & Cowan (1992)'
P P .1021 .0946 'Brennan & Cowan (1992)'
O O .0108 .0061 'Brennan & Cowan (1992)'

loop_
_geom_angle_atom_site_label_1
_geom_angle_atom_site_label_2
_geom_angle_atom_site_label_3
_geom_angle_site_symmetry_1
_geom_angle_site_symmetry_3
_geom_angle
_geom_angle_publ_flag
O1 V1 O11 . 3_545 98.77(15) no
O1 V1 O12 . . 104.49(15) no
O11 V1 O12 3_545 . 91.53(14) no
O1 V1 O7 . 3_545 98.36(18) no
O11 V1 O7 3_545 3_545 91.67(13) no
O12 V1 O7 . 3_545 156.15(15) no
O1 V1 O8 . . 97.11(19) no
O11 V1 O8 3_545 . 162.03(15) no
O12 V1 O8 . . 92.59(13) no
O7 V1 O8 3_545 . 77.71(13) no
O1 V1 O1 . 4 175.8(2) no
O11 V1 O1 3_545 4 83.36(12) no
O12 V1 O1 . 4 78.98(12) no
O7 V1 O1 3_545 4 77.93(16) no
O8 V1 O1 . 4 80.28(17) no
O2 V2 O14 . 1_565 97.56(15) no
O2 V2 O13 . . 103.25(16) no
O14 V2 O13 1_565 . 87.59(14) no
O2 V2 O8 . 3_564 97.0(2) no
O14 V2 O8 1_565 3_564 93.98(14) no
O13 V2 O8 . 3_564 159.30(17) no
O2 V2 O7 . . 96.83(18) no
O14 V2 O7 1_565 . 164.35(15) no
O13 V2 O7 . . 95.09(14) no
O8 V2 O7 3_564 . 78.15(12) no
O2 V2 O2 . 4_575 174.0(2) no
O14 V2 O2 1_565 4_575 87.89(13) no
O13 V2 O2 . 4_575 79.47(13) no
O8 V2 O2 3_564 4_575 79.96(17) no
O7 V2 O2 . 4_575 77.48(16) no
O3 V3 O17 4_465 3_554 102.66(18) no
O3 V3 O18 4_465 . 98.27(17) no
O17 V3 O18 3_554 . 92.23(15) no
O3 V3 O9 4_465 . 94.2(2) no
O17 V3 O9 3_554 . 93.55(13) no
O18 V3 O9 . . 164.72(17) no
O3 V3 O10 4_465 3 100.2(2) no
O17 V3 O10 3_554 3 156.16(19) no
O18 V3 O10 . 3 91.03(13) no
O9 V3 O10 . 3 78.10(13) no
O3 V3 O3 4_465 . 176.4(2) no
O17 V3 O3 3_554 . 78.67(15) no
O18 V3 O3 . . 85.01(14) no
O9 V3 O3 . . 82.27(19) no
O10 V3 O3 3 . 78.1(2) no
O4 V4 O16 4_465 . 97.80(15) no
O4 V4 O15 4_465 3_554 101.85(16) no
O16 V4 O15 . 3_554 91.31(15) no
O4 V4 O9 4_465 3_554 94.8(2) no
O16 V4 O9 . 3_554 166.26(18) no
O15 V4 O9 3_554 3_554 91.54(14) no
O4 V4 O10 4_465 . 100.8(2) no
O16 V4 O10 . . 93.49(13) no
O15 V4 O10 3_554 . 156.0(2) no
O9 V4 O10 3_554 . 78.65(13) no
O4 V4 O4 4_465 . 175.5(2) no
O16 V4 O4 . . 86.50(12) no
O15 V4 O4 3_554 . 79.38(14) no
O9 V4 O4 3_554 . 80.83(19) no
O10 V4 O4 . . 77.46(19) no
O11 P1 O13 . 3_554 116.0(2) no
O11 P1 O10 . . 109.7(2) no
O13 P1 O10 3_554 . 111.2(2) no
O11 P1 O6 . 2_664 109.64(17) no
O13 P1 O6 3_554 2_664 105.33(19) no
O10 P1 O6 . 2_664 104.1(2) no
O12 P2 O14 . . 116.9(2) no
O12 P2 O9 . . 110.8(2) no
O14 P2 O9 . . 109.1(2) no
O12 P2 O6 . . 108.12(17) no
O14 P2 O6 . . 106.61(18) no
O9 P2 O6 . . 104.5(2) no
O18 P3 O16 . . 114.9(2) no
O18 P3 O7 . . 109.4(2) no
O16 P3 O7 . . 111.0(2) no
O18 P3 O5 . 2_664 107.2(2) no
O16 P3 O5 . 2_664 107.49(19) no
O7 P3 O5 . 2_664 106.5(2) no
O15 P4 O17 . . 114.2(2) no
O15 P4 O8 . . 110.4(2) no
O17 P4 O8 . . 110.3(2) no
O15 P4 O5 . . 107.6(2) no
O17 P4 O5 . . 106.8(2) no
O8 P4 O5 . . 107.4(2) no
V1 O1 V1 . 4_455 156.36(16) no
V2 O2 V2 . 4_475 160.47(18) no
V3 O3 V3 4_565 . 171.92(19) no
V4 O4 V4 4_565 . 170.90(18) no
P4 O5 P3 . 2_665 157.20(17) yes
P2 O6 P1 . 2_665 144.50(18) yes
P3 O7 V2 . . 127.5(2) no
P3 O7 V1 . 3_564 129.9(2) no
V2 O7 V1 . 3_564 102.12(15) no
P4 O8 V2 . 3_545 129.8(2) no
P4 O8 V1 . . 128.1(2) no
V2 O8 V1 3_545 . 102.02(15) no
P2 O9 V4 . 3 128.5(3) no
P2 O9 V3 . . 125.4(2) no
V4 O9 V3 3 . 102.13(14) no
P1 O10 V4 . . 133.8(2) no
P1 O10 V3 . 3_554 121.7(3) no
V4 O10 V3 . 3_554 101.11(14) no
P1 O11 V1 . 3_564 156.3(2) no
P2 O12 V1 . . 155.6(2) no
P1 O13 V2 3 . 132.4(2) no
P2 O14 V2 . 1_545 143.2(2) no
P4 O15 V4 . 3 138.8(2) no
P3 O16 V4 . . 150.8(2) no
P4 O17 V3 . 3 139.0(3) no
P3 O18 V3 . . 149.1(2) no

loop_
_geom_bond_atom_site_label_1
_geom_bond_atom_site_label_2
_geom_bond_site_symmetry_2
_geom_bond_distance
_geom_bond_publ_flag
V1 O1 . 1.594(3) yes
V1 O11 3_545 1.941(3) yes
V1 O12 . 1.949(3) yes
V1 O7 3_545 2.079(4) yes
V1 O8 . 2.083(4) yes
V1 O1 4 2.341(3) yes
V2 O2 . 1.600(5) yes
V2 O14 1_565 1.951(4) yes
V2 O13 . 1.957(4) yes
V2 O8 3_564 2.071(4) yes
V2 O7 . 2.071(4) yes
V2 O2 4_575 2.305(5) yes
V3 O3 4_465 1.603(6) yes
V3 O17 3_554 1.944(4) yes
V3 O18 . 1.954(4) yes
V3 O9 . 2.070(4) yes
V3 O10 3 2.077(4) yes
V3 O3 . 2.256(6) yes
V4 O4 4_465 1.612(4) yes
V4 O16 . 1.940(3) yes
V4 O15 3_554 1.942(3) yes
V4 O9 3_554 2.050(4) yes
V4 O10 . 2.073(4) yes
V4 O4 . 2.250(4) yes
P1 O11 . 1.487(4) yes
P1 O13 3_554 1.499(4) yes
P1 O10 . 1.557(4) yes
P1 O6 2_664 1.583(3) yes
P2 O12 . 1.490(3) yes
P2 O14 . 1.498(4) yes
P2 O9 . 1.556(3) yes
P2 O6 . 1.579(3) yes
P3 O18 . 1.487(4) yes
P3 O16 . 1.494(3) yes
P3 O7 . 1.554(3) yes
P3 O5 2_664 1.576(3) yes
P4 O15 . 1.495(4) yes
P4 O17 . 1.498(4) yes
P4 O8 . 1.554(3) yes
P4 O5 . 1.573(3) yes

loop_
_geom_torsion_atom_site_label_1
_geom_torsion_atom_site_label_2
_geom_torsion_atom_site_label_3
_geom_torsion_atom_site_label_4
_geom_torsion_site_symmetry_4
_geom_torsion
_geom_torsion_publ_flag
O15 P4 O5 P3 2_665 -117.8(7) no
O17 P4 O5 P3 2_665 119.2(7) no
O8 P4 O5 P3 2_665 .9(7) no
O12 P2 O6 P1 2_665 -21.2(4) no
O14 P2 O6 P1 2_665 -147.7(3) no
O9 P2 O6 P1 2_665 96.9(3) no
